data_7013624
loop_
_publ_author_name
'Petrella, Antonella J.'
'Craig, Donald C.'
'Lamb, Robert N.'
'Raston, Colin L.'
'Roberts, Nicholas K.'

_publ_section_title
;
 A facile route to hetero-bimetallic Ti(iv)-alkali metal calix[4]arene
 complexes
;
_journal_issue 24
_journal_name_full 'Dalton Transactions'
_journal_page_first 4590
_journal_paper_doi 10.1039/b310635g
_journal_year 2003
_chemical_formula_moiety 'C33 H27 K O6 Ti,C H4 O, H2 O'
_chemical_formula_sum 'C34 H33 K O8 Ti'
_chemical_formula_weight 656.6
_space_group_IT_number 19
_symmetry_cell_setting orthorhombic
_symmetry_space_group_name_Hall 'P 2ac 2ab'
_symmetry_space_group_name_H-M 'P 21 21 21'
_atom_type_scat_source 'International Tables for X-ray Crystallography, Vol. IV'
_audit_creation_method 'RAELSPUB and manual entry'
_cell_angle_alpha 90
_cell_angle_beta 90
_cell_angle_gamma 90
_cell_formula_units_Z 4
_cell_length_a 12.190(2)
_cell_length_b 15.107(3)
_cell_length_c 16.424(3)
_cell_measurement_temperature 150
_cell_volume 3024.6(10)
_computing_cell_refinement 'Bruker SMART'
_computing_data_collection 'Bruker SMART'
_computing_data_reduction 'Bruker SAINT'
_computing_molecular_graphics 'ORTEP-II, (Johnson, 1976)'
_computing_publication_material 'Local programs'
_computing_structure_refinement 'RAELS, (Rae, 1989)'
_computing_structure_solution 'SIR92 (Altomare et al, 1994)'
_diffrn_ambient_temperature 150(2)
_diffrn_measurement_device_type 'CCD area detector'
_diffrn_measurement_method 'phi and omega scans'
_diffrn_radiation_type 'Mo K\a'
_diffrn_radiation_wavelength 0.71073
_diffrn_reflns_av_R_equivalents 0.048
_diffrn_reflns_limit_h_max 15
_diffrn_reflns_limit_h_min -16
_diffrn_reflns_limit_k_max 19
_diffrn_reflns_limit_k_min -19
_diffrn_reflns_limit_l_max 21
_diffrn_reflns_limit_l_min -21
_diffrn_reflns_number 38999
_diffrn_reflns_theta_max 28.5
_exptl_absorpt_coefficient_mu 0.467
_exptl_absorpt_correction_type none
_exptl_crystal_density_diffrn 1.44
_exptl_crystal_density_method 'not measured'
_exptl_crystal_description block
_exptl_crystal_F_000 1368.0
_exptl_crystal_size_max 0.60
_exptl_crystal_size_mid 0.48
_exptl_crystal_size_min 0.36
_refine_diff_density_max 0.52
_refine_diff_density_min -0.31
_refine_ls_extinction_method none
_refine_ls_goodness_of_fit_ref 1.10
_refine_ls_hydrogen_treatment noref
_refine_ls_number_parameters 177
_refine_ls_number_reflns 6641
_refine_ls_R_factor_gt 0.033
_refine_ls_shift/su_max 0.014
_refine_ls_structure_factor_coef F
_refine_ls_weighting_details 'w = 1/[\s^2^(F) + 0.0004F^2^]'
_refine_ls_weighting_scheme calc
_refine_ls_wR_factor_ref 0.047
_reflns_number_gt 6641
_reflns_number_total 7294
_reflns_threshold_expression I>2\s(I)
_cod_data_source_file b310635g.txt
_cod_data_source_block AJP14
_cod_original_cell_volume 3025(1)
_cod_database_code 7013624

loop_
_symmetry_equiv_pos_site_id
_symmetry_equiv_pos_as_xyz
1 x,y,z
2 1/2-x,-y,1/2+z
3 1/2+x,1/2-y,-z
4 -x,1/2+y,1/2-z

loop_
_atom_site_label
_atom_site_fract_x
_atom_site_fract_y
_atom_site_fract_z
_atom_site_U_iso_or_equiv
_atom_site_adp_type
_atom_site_type_symbol
_atom_site_occupancy
Ti1 0.59490(3) 0.59277(2) 0.41869(2) 0.0167(1) Uani Ti 1.0
K1 0.63263(4) 0.44789(3) 0.23757(3) 0.0232(1) Uani K 1.0
O1 0.52072(10) 0.49671(9) 0.37189(7) 0.0175(2) Uani O 1.0
O2 0.68732(11) 0.50631(10) 0.47911(8) 0.0206(2) Uani O 1.0
O3 0.70432(10) 0.59321(10) 0.34289(7) 0.0176(2) Uani O 1.0
O4 0.50696(11) 0.66743(10) 0.34311(8) 0.0204(1) Uani O 1.0
C1 0.42800(9) 0.45353(9) 0.39080(8) 0.0192(1) Uani C 1.0
C2 0.32754(11) 0.48206(9) 0.35755(8) 0.0215(2) Uani C 1.0
C3 0.23166(9) 0.43999(10) 0.38313(8) 0.0253(3) Uani C 1.0
C4 0.23463(10) 0.37160(9) 0.43997(8) 0.0267(3) Uani C 1.0
C5 0.33489(11) 0.34443(9) 0.47207(8) 0.0250(3) Uani C 1.0
C6 0.43293(9) 0.38452(10) 0.44835(8) 0.0213(2) Uani C 1.0
C7 0.3204(2) 0.5628(2) 0.3016(1) 0.0229(2) Uani C 1.0
C8 0.71692(10) 0.43183(8) 0.43693(8) 0.0204(2) Uani C 1.0
C9 0.64245(10) 0.36060(9) 0.43450(7) 0.0211(2) Uani C 1.0
C10 0.66667(11) 0.28908(8) 0.38385(8) 0.0229(2) Uani C 1.0
C11 0.76175(10) 0.28774(9) 0.33683(8) 0.0243(2) Uani C 1.0
C12 0.83427(10) 0.35889(9) 0.34017(8) 0.0234(2) Uani C 1.0
C13 0.81354(10) 0.43188(8) 0.38991(8) 0.0213(2) Uani C 1.0
C14 0.5409(2) 0.3590(1) 0.4872(1) 0.0226(2) Uani C 1.0
C15 0.79353(9) 0.61467(9) 0.30251(7) 0.0188(1) Uani C 1.0
C16 0.89226(10) 0.56954(9) 0.31867(7) 0.0210(2) Uani C 1.0
C17 0.98369(9) 0.58950(10) 0.27097(8) 0.0243(2) Uani C 1.0
C18 0.97804(10) 0.65226(10) 0.20899(8) 0.0254(3) Uani C 1.0
C19 0.87956(11) 0.69611(9) 0.19406(7) 0.0237(2) Uani C 1.0
C20 0.78596(9) 0.67838(9) 0.24015(8) 0.0205(1) Uani C 1.0
C21 0.8958(2) 0.5073(2) 0.3920(1) 0.0226(2) Uani C 1.0
C22 0.49964(9) 0.63899(9) 0.26408(7) 0.0200(1) Uani C 1.0
C23 0.58223(10) 0.66202(9) 0.20798(8) 0.0206(1) Uani C 1.0
C24 0.57626(10) 0.62675(10) 0.12959(7) 0.0226(2) Uani C 1.0
C25 0.49120(10) 0.57029(10) 0.10704(7) 0.0239(3) Uani C 1.0
C26 0.41038(10) 0.54839(9) 0.16350(8) 0.0229(2) Uani C 1.0
C27 0.41288(9) 0.58202(10) 0.24260(7) 0.0210(2) Uani C 1.0
C28 0.6759(2) 0.7246(1) 0.2295(1) 0.0217(1) Uani C 1.0
O7 0.64092(12) 0.70499(10) 0.47107(8) 0.0255(3) Uani O 1.0
O8 0.48693(11) 0.59044(11) 0.51127(8) 0.0241(3) Uani O 1.0
C1Ac 0.6405(2) 0.8472(2) 0.5309(2) 0.0377(5) Uani C 1.0
C2Ac 0.5990(2) 0.7540(2) 0.5267(1) 0.0272(4) Uani C 1.0
C3Ac 0.5183(2) 0.7244(2) 0.5801(1) 0.0323(5) Uani C 1.0
C4Ac 0.4680(2) 0.6421(2) 0.5712(1) 0.0279(4) Uani C 1.0
C5Ac 0.3861(2) 0.6103(2) 0.6326(2) 0.0449(7) Uani C 1.0
O5 0.5524(1) 0.3349(1) 0.1280(1) 0.0328(4) Uani O 1.0
C1Me 0.6489(2) 0.3177(2) 0.0820(2) 0.0383(6) Uani C 1.0
O6 0.81400(14) 0.47406(13) 0.14681(9) 0.0331(4) Uani O 1.0
HC3 0.1595 0.4593 0.3602 0.029 Uani H 1.0
HC4 0.1651 0.3422 0.4576 0.031 Uani H 1.0
HC5 0.3366 0.2953 0.5129 0.028 Uani H 1.0
H1C7 0.3131 0.6159 0.3376 0.024 Uani H 1.0
H2C7 0.2522 0.5557 0.2684 0.026 Uani H 1.0
HC10 0.6148 0.2378 0.3813 0.025 Uani H 1.0
HC11 0.7779 0.2359 0.3009 0.027 Uani H 1.0
HC12 0.9024 0.3576 0.3063 0.026 Uani H 1.0
H1C14 0.5538 0.4006 0.5336 0.024 Uani H 1.0
H2C14 0.5327 0.2974 0.5086 0.026 Uani H 1.0
HC17 1.0546 0.5582 0.2815 0.028 Uani H 1.0
HC18 1.0444 0.6658 0.1754 0.029 Uani H 1.0
HC19 0.8759 0.7411 0.1495 0.026 Uani H 1.0
H1C21 0.8814 0.5432 0.4421 0.023 Uani H 1.0
H2C21 0.9710 0.4811 0.3952 0.026 Uani H 1.0
HC24 0.6341 0.6423 0.0889 0.024 Uani H 1.0
HC25 0.4882 0.5456 0.0506 0.027 Uani H 1.0
HC26 0.3495 0.5078 0.1471 0.025 Uani H 1.0
H1C28 0.6572 0.7554 0.2816 0.022 Uani H 1.0
H2C28 0.6832 0.7693 0.1849 0.025 Uani H 1.0
H1C1Ac 0.6978 0.8563 0.4882 0.038 Uani H 1.0
H2C1Ac 0.5784 0.8892 0.5215 0.038 Uani H 1.0
H3C1Ac 0.6731 0.8583 0.5859 0.038 Uani H 1.0
HC3Ac 0.4957 0.7634 0.6263 0.032 Uani H 1.0
H1C5Ac 0.3588 0.5504 0.6164 0.045 Uani H 1.0
H2C5Ac 0.4217 0.6067 0.6873 0.045 Uani H 1.0
H3C5Ac 0.3231 0.6526 0.6350 0.045 Uani H 1.0
H1O5 0.5302 0.2722 0.1388 0.033 Uani H 1.0
H1C1Me 0.6833 0.3750 0.0655 0.038 Uani H 1.0
H2C1Me 0.7019 0.2832 0.1160 0.038 Uani H 1.0
H3C1Me 0.6295 0.2828 0.0324 0.038 Uani H 1.0
H1O6 0.8244 0.4841 0.0871 0.033 Uani H 1.0
H2O6 0.8730 0.5142 0.1675 0.033 Uani H 1.0

loop_
_atom_site_aniso_label
_atom_site_aniso_U_11
_atom_site_aniso_U_22
_atom_site_aniso_U_33
_atom_site_aniso_U_12
_atom_site_aniso_U_13
_atom_site_aniso_U_23
_atom_site_aniso_type_symbol
Ti1 0.0167(1) 0.0187(2) 0.0148(1) -0.0003(1) 0.0017(1) -0.0019(1) Ti
K1 0.0242(2) 0.0255(2) 0.0199(2) 0.0022(2) 0.0012(2) -0.0030(2) K
O1 0.0168(2) 0.0194(2) 0.0162(2) 0.0010(1) 0.0006(1) -0.0013(2) O
O2 0.0211(2) 0.0247(3) 0.0160(2) -0.0008(2) -0.0018(1) -0.0001(2) O
O3 0.0171(2) 0.0192(2) 0.0165(2) 0.0006(1) -0.0001(1) -0.0015(2) O
O4 0.0193(2) 0.0192(2) 0.0227(3) 0.0030(2) 0.0013(2) -0.0018(2) O
C1 0.0177(2) 0.0217(2) 0.0182(2) -0.0002(1) 0.0017(1) -0.0016(1) C
C2 0.0166(2) 0.0250(2) 0.0229(2) 0.0004(1) 0.0016(2) -0.0023(2) C
C3 0.0177(2) 0.0304(4) 0.0277(4) -0.0019(2) 0.0035(2) -0.0034(3) C
C4 0.0219(2) 0.0314(4) 0.0267(4) -0.0054(2) 0.0059(2) -0.0030(3) C
C5 0.0249(2) 0.0278(4) 0.0223(3) -0.0053(2) 0.0049(2) -0.0006(2) C
C6 0.0219(2) 0.0235(3) 0.0187(2) -0.0023(2) 0.0024(2) -0.0002(2) C
C7 0.0164(2) 0.0258(3) 0.0264(3) 0.0031(2) -0.0006(2) -0.0009(2) C
C8 0.0199(2) 0.0228(2) 0.0185(2) 0.0014(2) -0.0025(1) 0.0017(2) C
C9 0.0221(2) 0.0214(2) 0.0198(2) 0.0012(2) -0.0015(2) 0.0026(2) C
C10 0.0238(2) 0.0196(3) 0.0252(3) 0.0028(2) -0.0007(2) 0.0024(2) C
C11 0.0228(3) 0.0203(3) 0.0297(4) 0.0051(2) 0.0000(2) 0.0009(2) C
C12 0.0193(2) 0.0227(3) 0.0280(3) 0.0051(2) -0.0009(2) 0.0007(2) C
C13 0.0181(2) 0.0235(3) 0.0223(2) 0.0029(2) -0.0027(2) 0.0013(2) C
C14 0.0252(2) 0.0241(3) 0.0185(2) -0.0017(2) 0.0002(2) 0.0027(2) C
C15 0.0175(2) 0.0208(2) 0.0182(2) -0.0004(2) 0.0004(1) -0.0015(2) C
C16 0.0165(2) 0.0248(2) 0.0217(2) -0.0002(2) -0.0002(1) -0.0018(2) C
C17 0.0172(2) 0.0293(4) 0.0265(3) -0.0017(2) 0.0020(2) -0.0028(3) C
C18 0.0208(2) 0.0296(4) 0.0257(3) -0.0047(2) 0.0046(2) -0.0027(3) C
C19 0.0235(2) 0.0253(3) 0.0222(3) -0.0045(2) 0.0036(2) -0.0006(2) C
C20 0.0209(2) 0.0211(2) 0.0196(2) -0.0017(2) 0.0015(2) -0.0004(2) C
C21 0.0172(2) 0.0272(3) 0.0234(2) 0.0013(2) -0.0032(2) 0.0001(2) C
C22 0.0187(2) 0.0201(2) 0.0213(2) 0.0031(2) -0.0010(2) 0.0007(2) C
C23 0.0213(2) 0.0206(2) 0.0199(2) 0.0016(1) -0.0013(2) 0.0021(2) C
C24 0.0242(2) 0.0251(3) 0.0184(2) -0.0002(2) -0.0025(2) 0.0033(2) C
C25 0.0243(3) 0.0289(4) 0.0185(2) -0.0008(2) -0.0045(2) 0.0029(2) C
C26 0.0203(2) 0.0275(3) 0.0208(2) 0.0008(2) -0.0047(2) 0.0019(2) C
C27 0.0177(2) 0.0233(2) 0.0221(2) 0.0029(2) -0.0024(2) 0.0009(2) C
C28 0.0236(2) 0.0196(2) 0.0218(3) 0.0000(1) 0.0005(2) 0.0015(2) C
O7 0.0278(7) 0.0248(8) 0.0238(7) -0.0034(6) -0.0014(6) -0.0070(6) O
O8 0.0234(6) 0.0284(8) 0.0203(6) -0.0015(6) 0.0046(5) -0.0035(6) O
C1Ac 0.045(1) 0.027(1) 0.042(1) -0.001(1) -0.007(1) -0.012(1) C
C2Ac 0.029(1) 0.026(1) 0.026(1) 0.0034(9) -0.0089(8) -0.0060(8) C
C3Ac 0.039(1) 0.033(1) 0.026(1) 0.006(1) 0.0033(9) -0.0104(9) C
C4Ac 0.027(1) 0.036(1) 0.0202(9) 0.0098(9) 0.0011(8) -0.0021(9) C
C5Ac 0.048(2) 0.054(2) 0.033(1) 0.003(1) 0.020(1) -0.003(1) C
O5 0.0377(8) 0.0242(8) 0.0364(8) -0.0069(7) 0.0024(7) -0.0022(7) O
C1Me 0.038(1) 0.042(2) 0.035(1) -0.016(1) 0.003(1) -0.003(1) C
O6 0.0384(8) 0.042(1) 0.0185(7) -0.0094(7) 0.0039(6) -0.0059(6) O

loop_
_geom_angle_atom_site_label_1
_geom_angle_atom_site_label_2
_geom_angle_atom_site_label_3
_geom_angle
_geom_angle_site_symmetry_1
_geom_angle_site_symmetry_2
_geom_angle_site_symmetry_3
_geom_angle_publ_flag
O1 Ti1 O2 88.25(6) 1_555 1_555 1_555 no
O1 Ti1 O3 94.34(6) 1_555 1_555 1_555 no
O1 Ti1 O4 85.59(6) 1_555 1_555 1_555 no
O1 Ti1 O7 167.57(6) 1_555 1_555 1_555 no
O1 Ti1 O8 88.90(6) 1_555 1_555 1_555 no
O2 Ti1 O3 85.91(6) 1_555 1_555 1_555 no
O2 Ti1 O4 171.03(6) 1_555 1_555 1_555 no
O2 Ti1 O7 100.65(6) 1_555 1_555 1_555 no
O2 Ti1 O8 88.97(6) 1_555 1_555 1_555 no
O3 Ti1 O4 88.05(6) 1_555 1_555 1_555 no
O3 Ti1 O7 94.94(6) 1_555 1_555 1_555 no
O3 Ti1 O8 173.86(6) 1_555 1_555 1_555 no
O4 Ti1 O7 86.47(6) 1_555 1_555 1_555 no
O4 Ti1 O8 97.41(6) 1_555 1_555 1_555 no
O7 Ti1 O8 82.65(6) 1_555 1_555 1_555 no
O1 K1 O3 57.50(4) 1_555 1_555 1_555 no
O1 K1 O5 122.80(5) 1_555 1_555 1_555 no
O1 K1 O6 145.81(5) 1_555 1_555 1_555 no
O3 K1 O5 171.17(5) 1_555 1_555 1_555 no
O3 K1 O6 88.39(4) 1_555 1_555 1_555 no
O5 K1 O6 91.23(5) 1_555 1_555 1_555 no
Ti1 O1 K1 107.65(6) 1_555 1_555 1_555 no
Ti1 O1 C1 133.5(1) 1_555 1_555 1_555 no
K1 O1 C1 118.9(1) 1_555 1_555 1_555 no
Ti1 O2 C8 115.86(9) 1_555 1_555 1_555 no
Ti1 O3 K1 100.50(5) 1_555 1_555 1_555 no
Ti1 O3 C15 161.8(1) 1_555 1_555 1_555 no
K1 O3 C15 97.69(9) 1_555 1_555 1_555 no
Ti1 O4 C22 116.6(1) 1_555 1_555 1_555 no
O1 C1 C2 119.6(1) 1_555 1_555 1_555 no
O1 C1 C6 118.7(1) 1_555 1_555 1_555 no
C2 C1 C6 121.59(9) 1_555 1_555 1_555 no
C1 C2 C3 118.17(7) 1_555 1_555 1_555 no
C1 C2 C7 121.8(1) 1_555 1_555 1_555 no
C3 C2 C7 119.8(1) 1_555 1_555 1_555 no
C2 C3 C4 121.19(7) 1_555 1_555 1_555 no
C3 C4 C5 119.68(9) 1_555 1_555 1_555 no
C4 C5 C6 121.19(7) 1_555 1_555 1_555 no
C1 C6 C5 118.17(7) 1_555 1_555 1_555 no
C1 C6 C14 120.6(1) 1_555 1_555 1_555 no
C5 C6 C14 121.1(1) 1_555 1_555 1_555 no
C2 C7 C27 119.7(2) 1_555 1_555 1_555 no
O2 C8 C9 118.2(1) 1_555 1_555 1_555 no
O2 C8 C13 119.8(1) 1_555 1_555 1_555 no
C9 C8 C13 121.59(9) 1_555 1_555 1_555 no
C8 C9 C10 118.17(7) 1_555 1_555 1_555 no
C8 C9 C14 121.6(1) 1_555 1_555 1_555 no
C10 C9 C14 120.2(1) 1_555 1_555 1_555 no
C9 C10 C11 121.19(7) 1_555 1_555 1_555 no
C10 C11 C12 119.68(9) 1_555 1_555 1_555 no
C11 C12 C13 121.19(7) 1_555 1_555 1_555 no
C8 C13 C12 118.17(7) 1_555 1_555 1_555 no
C8 C13 C21 122.7(1) 1_555 1_555 1_555 no
C12 C13 C21 119.1(1) 1_555 1_555 1_555 no
C6 C14 C9 117.8(1) 1_555 1_555 1_555 no
O3 C15 C16 119.5(1) 1_555 1_555 1_555 no
O3 C15 C20 118.8(1) 1_555 1_555 1_555 no
C16 C15 C20 121.59(9) 1_555 1_555 1_555 no
C15 C16 C17 118.17(7) 1_555 1_555 1_555 no
C15 C16 C21 118.1(1) 1_555 1_555 1_555 no
C17 C16 C21 123.6(1) 1_555 1_555 1_555 no
C16 C17 C18 121.19(7) 1_555 1_555 1_555 no
C17 C18 C19 119.68(9) 1_555 1_555 1_555 no
C18 C19 C20 121.19(7) 1_555 1_555 1_555 no
C15 C20 C19 118.17(7) 1_555 1_555 1_555 no
C15 C20 C28 117.1(1) 1_555 1_555 1_555 no
C19 C20 C28 124.8(1) 1_555 1_555 1_555 no
C13 C21 C16 115.1(1) 1_555 1_555 1_555 no
O4 C22 C23 119.7(1) 1_555 1_555 1_555 no
O4 C22 C27 118.5(1) 1_555 1_555 1_555 no
C23 C22 C27 121.59(9) 1_555 1_555 1_555 no
C22 C23 C24 118.17(7) 1_555 1_555 1_555 no
C22 C23 C28 122.5(1) 1_555 1_555 1_555 no
C24 C23 C28 119.3(1) 1_555 1_555 1_555 no
C23 C24 C25 121.19(7) 1_555 1_555 1_555 no
C24 C25 C26 119.68(9) 1_555 1_555 1_555 no
C25 C26 C27 121.19(7) 1_555 1_555 1_555 no
C7 C27 C22 121.1(1) 1_555 1_555 1_555 no
C7 C27 C26 120.6(1) 1_555 1_555 1_555 no
C22 C27 C26 118.17(7) 1_555 1_555 1_555 no
C20 C28 C23 113.7(2) 1_555 1_555 1_555 no
Ti1 O7 C2Ac 133.6(2) 1_555 1_555 1_555 no
Ti1 O8 C4Ac 133.6(2) 1_555 1_555 1_555 no
O7 C2Ac C1Ac 116.2(2) 1_555 1_555 1_555 no
O7 C2Ac C3Ac 123.1(2) 1_555 1_555 1_555 no
C1Ac C2Ac C3Ac 120.8(2) 1_555 1_555 1_555 no
C2Ac C3Ac C4Ac 122.2(2) 1_555 1_555 1_555 no
O8 C4Ac C3Ac 123.1(2) 1_555 1_555 1_555 no
O8 C4Ac C5Ac 116.3(2) 1_555 1_555 1_555 no
C3Ac C4Ac C5Ac 120.6(2) 1_555 1_555 1_555 no
K1 O5 C1Me 99.9(1) 1_555 1_555 1_555 no

loop_
_geom_bond_atom_site_label_1
_geom_bond_atom_site_label_2
_geom_bond_distance
_geom_bond_site_symmetry_1
_geom_bond_site_symmetry_2
_geom_bond_publ_flag
Ti1 O1 1.875(1) 1_555 1_555 no
Ti1 O2 1.990(1) 1_555 1_555 no
Ti1 O3 1.825(1) 1_555 1_555 no
Ti1 O4 1.991(1) 1_555 1_555 no
Ti1 O7 1.982(2) 1_555 1_555 no
Ti1 O8 2.011(1) 1_555 1_555 no
K1 O1 2.697(1) 1_555 1_555 no
K1 O3 2.928(1) 1_555 1_555 no
K1 O5 2.667(2) 1_555 1_555 no
K1 O6 2.696(2) 1_555 1_555 no
O1 C1 1.341(2) 1_555 1_555 no
O2 C8 1.370(2) 1_555 1_555 no
O3 C15 1.314(2) 1_555 1_555 no
O4 C22 1.370(2) 1_555 1_555 no
C1 C2 1.408(1) 1_555 1_555 no
C1 C6 1.408(1) 1_555 1_555 no
C2 C3 1.395(1) 1_555 1_555 no
C2 C7 1.529(2) 1_555 1_555 no
C3 C4 1.393(1) 1_555 1_555 no
C4 C5 1.393(1) 1_555 1_555 no
C5 C6 1.395(1) 1_555 1_555 no
C6 C14 1.513(2) 1_555 1_555 no
C7 C27 1.515(2) 1_555 1_555 no
C8 C9 1.408(1) 1_555 1_555 no
C8 C13 1.408(1) 1_555 1_555 no
C9 C10 1.395(1) 1_555 1_555 no
C9 C14 1.510(2) 1_555 1_555 no
C10 C11 1.393(1) 1_555 1_555 no
C11 C12 1.393(1) 1_555 1_555 no
C12 C13 1.395(1) 1_555 1_555 no
C13 C21 1.518(2) 1_555 1_555 no
C15 C16 1.408(1) 1_555 1_555 no
C15 C20 1.408(1) 1_555 1_555 no
C16 C17 1.395(1) 1_555 1_555 no
C16 C21 1.529(2) 1_555 1_555 no
C17 C18 1.393(1) 1_555 1_555 no
C18 C19 1.393(1) 1_555 1_555 no
C19 C20 1.395(1) 1_555 1_555 no
C20 C28 1.523(2) 1_555 1_555 no
C22 C23 1.408(1) 1_555 1_555 no
C22 C27 1.408(1) 1_555 1_555 no
C23 C24 1.395(1) 1_555 1_555 no
C23 C28 1.524(2) 1_555 1_555 no
C24 C25 1.393(1) 1_555 1_555 no
C25 C26 1.393(1) 1_555 1_555 no
C26 C27 1.395(1) 1_555 1_555 no
O7 C2Ac 1.282(3) 1_555 1_555 no
O8 C4Ac 1.278(3) 1_555 1_555 no
C1Ac C2Ac 1.498(3) 1_555 1_555 no
C2Ac C3Ac 1.391(3) 1_555 1_555 no
C3Ac C4Ac 1.393(3) 1_555 1_555 no
C4Ac C5Ac 1.497(3) 1_555 1_555 no
O5 C1Me 1.422(3) 1_555 1_555 no
